data_2231673
loop_
_publ_author_name
'Gao, Shan'
'Ng, Seik Weng'

_publ_section_title
;
 Poly[[(\m-3-aminopyrazine-2-carboxylato-\k^3^<i>N</i>^1^,<i>O</i>:<i>O</i>')diaqua(\m-oxalato-\k^4^<i>O</i>^1^,<i>O</i>^2^:<i>O</i>^1'^,<i>O</i>^2'^)lanthanum(III)]
 monohydrate]
;
_journal_coeditor_code QK2018
_journal_issue 9
_journal_name_full 'Acta Crystallographica Section E'
_journal_page_first m1301
_journal_paper_doi 10.1107/S1600536811034404
_journal_volume 67
_journal_year 2011
_chemical_formula_iupac '[La (C5 H4 N3 O2) (C2 O4) (H2 O)2] , H2 O'
_chemical_formula_moiety 'C7 H8 La N3 O8, H2 O'
_chemical_formula_sum 'C7 H10 La N3 O9'
_chemical_formula_weight 419.09
_chemical_name_systematic
;
Poly[[(\m-3-aminopyrazine-2-carboxylato-
\k^3^<i>N</i>^1^,<i>O</i>:<i>O</i>')diaqua(\m-oxalato-
\k^4^<i>O</i>^1^,<i>O</i>^2^:<i>O</i>^1'^,<i>O</i>^2'^)lanthanum(III)]
monohydrate]
;
_space_group_IT_number 15
_symmetry_cell_setting monoclinic
_symmetry_space_group_name_Hall '-C 2yc'
_symmetry_space_group_name_H-M 'C 1 2/c 1'
_atom_sites_solution_hydrogens geom
_atom_sites_solution_primary direct
_atom_sites_solution_secondary difmap
_audit_creation_method SHELXL97
_cell_angle_alpha 90.00
_cell_angle_beta 105.2920(10)
_cell_angle_gamma 90.00
_cell_formula_units_Z 8
_cell_length_a 18.2193(5)
_cell_length_b 10.5507(3)
_cell_length_c 13.1307(5)
_cell_measurement_reflns_used 8439
_cell_measurement_temperature 293(2)
_cell_measurement_theta_max 27.41
_cell_measurement_theta_min 3.22
_cell_volume 2434.70(13)
_computing_cell_refinement 'RAPID-AUTO (Rigaku, 1998)'
_computing_data_collection 'RAPID-AUTO (Rigaku, 1998)'
_computing_data_reduction 'CrystalClear (Rigaku/MSC, 2002)'
_computing_molecular_graphics 'X-SEED (Barbour, 2001)'
_computing_publication_material 'publCIF (Westrip, 2010)'
_computing_structure_refinement 'SHELXL97 (Sheldrick, 2008)'
_computing_structure_solution 'SHELXS97 (Sheldrick, 2008)'
_diffrn_ambient_temperature 293(2)
_diffrn_measured_fraction_theta_full 0.999
_diffrn_measured_fraction_theta_max 0.999
_diffrn_measurement_device_type 'Rigaku RAXIS-RAPID IP'
_diffrn_measurement_method \w
_diffrn_radiation_monochromator graphite
_diffrn_radiation_source 'fine-focus sealed tube'
_diffrn_radiation_type MoK\a
_diffrn_radiation_wavelength 0.71073
_diffrn_reflns_av_R_equivalents 0.0375
_diffrn_reflns_av_sigmaI/netI 0.0317
_diffrn_reflns_limit_h_max 23
_diffrn_reflns_limit_h_min -22
_diffrn_reflns_limit_k_max 11
_diffrn_reflns_limit_k_min -13
_diffrn_reflns_limit_l_max 17
_diffrn_reflns_limit_l_min -17
_diffrn_reflns_number 11571
_diffrn_reflns_theta_full 27.41
_diffrn_reflns_theta_max 27.41
_diffrn_reflns_theta_min 3.22
_diffrn_standards_decay_% 0
_diffrn_standards_interval_count 0
_diffrn_standards_interval_time 0
_diffrn_standards_number 0
_exptl_absorpt_coefficient_mu 3.561
_exptl_absorpt_correction_T_max 0.7637
_exptl_absorpt_correction_T_min 0.6355
_exptl_absorpt_correction_type multi-scan
_exptl_absorpt_process_details '(ABSCOR; Higashi, 1995)'
_exptl_crystal_colour colourless
_exptl_crystal_density_diffrn 2.287
_exptl_crystal_density_method 'not measured'
_exptl_crystal_description prism
_exptl_crystal_F_000 1616
_exptl_crystal_size_max 0.14
_exptl_crystal_size_mid 0.12
_exptl_crystal_size_min 0.08
_refine_diff_density_max 1.191
_refine_diff_density_min -0.901
_refine_ls_extinction_method none
_refine_ls_goodness_of_fit_ref 1.028
_refine_ls_hydrogen_treatment mixed
_refine_ls_matrix_type full
_refine_ls_number_parameters 213
_refine_ls_number_reflns 2780
_refine_ls_number_restraints 11
_refine_ls_restrained_S_all 1.026
_refine_ls_R_factor_all 0.0309
_refine_ls_R_factor_gt 0.0249
_refine_ls_shift/su_max 0.001
_refine_ls_shift/su_mean 0.001
_refine_ls_structure_factor_coef Fsqd
_refine_ls_weighting_details 'calc w = 1/[\s^2^(Fo^2^)+(0.0366P)^2^+0.9654P] where P=(Fo^2^+2Fc^2^)/3'
_refine_ls_weighting_scheme calc
_refine_ls_wR_factor_gt 0.0604
_refine_ls_wR_factor_ref 0.0644
_reflns_number_gt 2408
_reflns_number_total 2780
_reflns_threshold_expression I>2\s(I)
_cod_data_source_file qk2018.cif
_cod_data_source_block I
_cod_original_sg_symbol_H-M 'C 2/c'
_cod_database_code 2231673
_cod_database_fobs_code 2231673

loop_
_symmetry_equiv_pos_as_xyz
'x, y, z'
'-x, y, -z+1/2'
'x+1/2, y+1/2, z'
'-x+1/2, y+1/2, -z+1/2'
'-x, -y, -z'
'x, -y, z-1/2'
'-x+1/2, -y+1/2, -z'
'x+1/2, -y+1/2, z-1/2'

loop_
_atom_site_type_symbol
_atom_site_label
_atom_site_fract_x
_atom_site_fract_y
_atom_site_fract_z
_atom_site_U_iso_or_equiv
_atom_site_adp_type
_atom_site_calc_flag
_atom_site_refinement_flags
_atom_site_occupancy
_atom_site_symmetry_multiplicity
La La1 0.753537(8) 0.505715(13) 0.708865(11) 0.01578(8) Uani d . 1 1
O O1 0.70771(10) 0.72700(18) 0.73633(16) 0.0229(4) Uani d . 1 1
O O3 0.82152(11) 0.4381(2) 0.56948(15) 0.0265(5) Uani d . 1 1
O O4 0.70436(11) 0.60558(18) 0.52529(15) 0.0232(4) Uani d . 1 1
O O5 0.70189(11) 0.59526(17) 0.35400(15) 0.0215(4) Uani d . 1 1
O O6 0.81026(11) 0.41769(18) 0.39750(15) 0.0237(4) Uani d . 1 1
O O1W 0.67446(12) 0.33869(19) 0.59002(18) 0.0301(5) Uani d D 1 1
H H11 0.6840(18) 0.2609(12) 0.590(3) 0.046(11) Uiso d D 1 1
H H12 0.6393(18) 0.356(3) 0.536(2) 0.064(13) Uiso d D 1 1
O O2W 0.86289(12) 0.66714(19) 0.70250(17) 0.0273(5) Uani d D 1 1
H H21 0.8424(19) 0.7373(19) 0.682(3) 0.053(12) Uiso d D 1 1
H H22 0.8870(19) 0.643(3) 0.660(2) 0.052(12) Uiso d D 1 1
O O2 0.62477(11) 0.88451(18) 0.70103(17) 0.0283(5) Uani d . 1 1
O O3W 0.99478(18) 0.6325(3) 0.6200(3) 0.0556(7) Uani d D 1 1
H H31 1.0385(11) 0.644(4) 0.661(2) 0.075(17) Uiso d D 1 1
H H32 0.999(2) 0.628(4) 0.5577(12) 0.073(16) Uiso d D 1 1
N N1 0.59859(12) 0.5541(2) 0.67230(18) 0.0188(5) Uani d . 1 1
N N2 0.44670(13) 0.6197(2) 0.5937(2) 0.0241(5) Uani d . 1 1
N N3 0.47703(15) 0.8320(3) 0.6050(3) 0.0338(7) Uani d D 1 1
H H1 0.5096(15) 0.893(2) 0.630(3) 0.033(10) Uiso d D 1 1
H H2 0.4284(8) 0.851(3) 0.593(3) 0.043(10) Uiso d D 1 1
C C1 0.54410(17) 0.4653(3) 0.6480(2) 0.0233(6) Uani d . 1 1
H H1A 0.5572 0.3801 0.6577 0.028 Uiso calc R 1 1
C C2 0.4688(2) 0.4990(2) 0.6088(3) 0.0256(7) Uani d . 1 1
H H2A 0.4321 0.4355 0.5924 0.031 Uiso calc R 1 1
C C3 0.50011(15) 0.7099(3) 0.6213(2) 0.0204(6) Uani d . 1 1
C C4 0.57805(15) 0.6755(2) 0.6627(2) 0.0176(5) Uani d . 1 1
C C5 0.64079(15) 0.7689(3) 0.7022(2) 0.0196(6) Uani d . 1 1
C C6 0.72721(15) 0.5654(2) 0.4499(2) 0.0177(5) Uani d . 1 1
C C7 0.79244(16) 0.4649(3) 0.4748(2) 0.0180(5) Uani d . 1 1

loop_
_atom_site_aniso_label
_atom_site_aniso_U_11
_atom_site_aniso_U_22
_atom_site_aniso_U_33
_atom_site_aniso_U_12
_atom_site_aniso_U_13
_atom_site_aniso_U_23
La1 0.01427(11) 0.02279(11) 0.00982(11) 0.00134(6) 0.00236(7) 0.00027(5)
O1 0.0147(10) 0.0293(10) 0.0226(11) -0.0015(9) 0.0012(8) -0.0039(8)
O3 0.0269(11) 0.0386(12) 0.0137(10) 0.0120(10) 0.0048(8) 0.0028(9)
O4 0.0259(10) 0.0301(10) 0.0150(10) 0.0091(9) 0.0081(8) 0.0023(8)
O5 0.0249(10) 0.0275(10) 0.0117(10) 0.0057(8) 0.0038(8) 0.0036(8)
O6 0.0312(11) 0.0256(10) 0.0149(10) 0.0068(9) 0.0072(8) 0.0002(8)
O1W 0.0312(12) 0.0211(10) 0.0297(13) 0.0042(10) -0.0066(10) -0.0027(9)
O2W 0.0276(11) 0.0256(11) 0.0309(13) 0.0028(10) 0.0117(10) 0.0026(9)
O2 0.0225(10) 0.0244(10) 0.0337(13) -0.0033(9) -0.0001(9) -0.0059(9)
O3W 0.0518(18) 0.071(2) 0.0455(19) 0.0010(17) 0.0152(15) -0.0004(16)
N1 0.0172(11) 0.0232(12) 0.0160(12) 0.0003(10) 0.0045(9) 0.0008(9)
N2 0.0165(11) 0.0327(13) 0.0223(13) -0.0017(11) 0.0038(10) -0.0022(10)
N3 0.0189(14) 0.0286(14) 0.0486(19) 0.0028(12) -0.0005(13) -0.0035(13)
C1 0.0224(15) 0.0234(13) 0.0242(16) -0.0008(13) 0.0064(12) 0.0004(12)
C2 0.0213(16) 0.0301(17) 0.0256(18) -0.0086(12) 0.0067(13) -0.0006(11)
C3 0.0184(13) 0.0275(14) 0.0150(14) 0.0026(12) 0.0038(11) -0.0032(11)
C4 0.0163(13) 0.0233(13) 0.0129(13) -0.0031(11) 0.0032(10) -0.0025(10)
C5 0.0195(14) 0.0264(14) 0.0133(14) 0.0007(12) 0.0049(11) -0.0008(11)
C6 0.0180(13) 0.0189(13) 0.0163(14) -0.0004(12) 0.0044(10) 0.0012(10)
C7 0.0163(14) 0.0225(12) 0.0144(14) 0.0003(12) 0.0029(11) 0.0002(11)

loop_
_atom_type_symbol
_atom_type_description
_atom_type_scat_dispersion_real
_atom_type_scat_dispersion_imag
_atom_type_scat_source
C C 0.0033 0.0016 'International Tables Vol C Tables 4.2.6.8 and 6.1.1.4'
H H 0.0000 0.0000 'International Tables Vol C Tables 4.2.6.8 and 6.1.1.4'
N N 0.0061 0.0033 'International Tables Vol C Tables 4.2.6.8 and 6.1.1.4'
O O 0.0106 0.0060 'International Tables Vol C Tables 4.2.6.8 and 6.1.1.4'
La La -0.2871 2.4523 'International Tables Vol C Tables 4.2.6.8 and 6.1.1.4'

loop_
_geom_angle_atom_site_label_1
_geom_angle_atom_site_label_2
_geom_angle_atom_site_label_3
_geom_angle_site_symmetry_1
_geom_angle_site_symmetry_3
_geom_angle
O1W La1 O1 . . 124.90(6)
O1W La1 O6 . 6_566 146.79(7)
O1 La1 O6 . 6_566 68.57(6)
O1W La1 O2 . 4_646 102.67(6)
O1 La1 O2 . 4_646 132.12(6)
O6 La1 O2 6_566 4_646 68.29(7)
O1W La1 O4 . . 72.92(7)
O1 La1 O4 . . 73.09(6)
O6 La1 O4 6_566 . 137.21(6)
O2 La1 O4 4_646 . 133.14(6)
O1W La1 O3 . . 70.77(7)
O1 La1 O3 . . 126.58(7)
O6 La1 O3 6_566 . 129.22(6)
O2 La1 O3 4_646 . 70.67(7)
O4 La1 O3 . . 63.83(6)
O1W La1 O5 . 6_566 84.75(7)
O1 La1 O5 . 6_566 94.45(6)
O6 La1 O5 6_566 6_566 62.92(6)
O2 La1 O5 4_646 6_566 83.81(6)
O4 La1 O5 . 6_566 139.62(6)
O3 La1 O5 . 6_566 138.92(6)
O1W La1 O2W . . 137.74(7)
O1 La1 O2W . . 71.95(6)
O6 La1 O2W 6_566 . 73.16(6)
O2 La1 O2W 4_646 . 76.60(6)
O4 La1 O2W . . 77.57(7)
O3 La1 O2W . . 69.30(7)
O5 La1 O2W 6_566 . 135.93(6)
O1W La1 N1 . . 68.62(7)
O1 La1 N1 . . 59.92(6)
O6 La1 N1 6_566 . 104.01(6)
O2 La1 N1 4_646 . 152.36(7)
O4 La1 N1 . . 71.07(6)
O3 La1 N1 . . 125.89(6)
O5 La1 N1 6_566 . 69.55(6)
O2W La1 N1 . . 128.03(7)
C5 O1 La1 . . 126.49(17)
C7 O3 La1 . . 119.28(17)
C6 O4 La1 . . 120.00(17)
C6 O5 La1 . 6_565 121.85(17)
C7 O6 La1 . 6_565 122.53(17)
La1 O1W H11 . . 126(2)
La1 O1W H12 . . 123(2)
H11 O1W H12 . . 109.1(17)
La1 O2W H21 . . 108(2)
La1 O2W H22 . . 111(3)
H21 O2W H22 . . 108.7(17)
C5 O2 La1 . 4_656 108.04(16)
H31 O3W H32 . . 108.1(17)
C4 N1 C1 . . 118.5(2)
C4 N1 La1 . . 116.11(17)
C1 N1 La1 . . 124.51(19)
C2 N2 C3 . . 117.9(2)
C3 N3 H1 . . 119(2)
C3 N3 H2 . . 120(2)
H1 N3 H2 . . 117(3)
N1 C1 C2 . . 120.7(3)
N1 C1 H1A . . 119.7
C2 C1 H1A . . 119.7
N2 C2 C1 . . 122.2(3)
N2 C2 H2A . . 118.9
C1 C2 H2A . . 118.9
N2 C3 N3 . . 117.4(2)
N2 C3 C4 . . 120.1(2)
N3 C3 C4 . . 122.6(3)
N1 C4 C3 . . 120.5(2)
N1 C4 C5 . . 115.5(2)
C3 C4 C5 . . 123.9(2)
O2 C5 O1 . . 123.0(2)
O2 C5 C4 . . 118.9(2)
O1 C5 C4 . . 118.1(2)
O4 C6 O5 . . 126.7(3)
O4 C6 C7 . . 117.4(2)
O5 C6 C7 . . 115.9(2)
O3 C7 O6 . . 125.9(3)
O3 C7 C6 . . 117.6(2)
O6 C7 C6 . . 116.5(2)

loop_
_geom_bond_atom_site_label_1
_geom_bond_atom_site_label_2
_geom_bond_site_symmetry_2
_geom_bond_distance
La1 O1W . 2.536(2)
La1 O1 . 2.5371(19)
La1 O6 6_566 2.5507(19)
La1 O2 4_646 2.5627(19)
La1 O4 . 2.5659(19)
La1 O3 . 2.5668(19)
La1 O5 6_566 2.5687(18)
La1 O2W . 2.639(2)
La1 N1 . 2.783(2)
O1 C5 . 1.263(3)
O3 C7 . 1.248(3)
O4 C6 . 1.246(3)
O5 C6 . 1.261(3)
O5 La1 6_565 2.5687(18)
O6 C7 . 1.248(3)
O6 La1 6_565 2.5507(19)
O1W H11 . 0.838(10)
O1W H12 . 0.841(10)
O2W H21 . 0.842(10)
O2W H22 . 0.838(10)
O2 C5 . 1.254(3)
O2 La1 4_656 2.5627(19)
O3W H31 . 0.844(10)
O3W H32 . 0.843(10)
N1 C4 . 1.331(3)
N1 C1 . 1.341(4)
N2 C2 . 1.334(3)
N2 C3 . 1.341(4)
N3 C3 . 1.355(4)
N3 H1 . 0.880(10)
N3 H2 . 0.880(10)
C1 C2 . 1.379(5)
C1 H1A . 0.9300
C2 H2A . 0.9300
C3 C4 . 1.427(4)
C4 C5 . 1.495(4)
C6 C7 . 1.561(4)

loop_
_geom_hbond_atom_site_label_D
_geom_hbond_atom_site_label_H
_geom_hbond_atom_site_label_A
_geom_hbond_site_symmetry_A
_geom_hbond_distance_DH
_geom_hbond_distance_HA
_geom_hbond_distance_DA
_geom_hbond_angle_DHA
_geom_hbond_publ_flag
O1W H11 O6 7_656 0.840(10) 1.890(10) 2.720(3) 169(3) yes
O1W H12 N2 5_666 0.840(10) 2.000(10) 2.842(3) 175(3) yes
O2W H21 O5 7_666 0.840(10) 1.950(10) 2.787(3) 175(4) yes
O2W H22 O3W . 0.840(10) 2.16(2) 2.908(4) 148(4) yes
O3W H31 O2W 2_756 0.840(10) 2.190(10) 3.017(4) 165(4) yes
O3W H32 N3 7_666 0.840(10) 2.33(2) 3.152(5) 165(4) yes
N3 H1 O2 . 0.880(10) 2.06(3) 2.711(3) 130(3) yes
N3 H2 O3 3_455 0.880(10) 2.100(10) 2.967(3) 167(3) yes

loop_
_geom_torsion_atom_site_label_1
_geom_torsion_atom_site_label_2
_geom_torsion_atom_site_label_3
_geom_torsion_atom_site_label_4
_geom_torsion_site_symmetry_1
_geom_torsion
O1W La1 O1 C5 . 7.2(2)
O6 La1 O1 C5 6_566 -138.1(2)
O2 La1 O1 C5 4_646 -165.2(2)
O4 La1 O1 C5 . 61.3(2)
O3 La1 O1 C5 . 98.2(2)
O5 La1 O1 C5 6_566 -79.5(2)
O2W La1 O1 C5 . 143.4(2)
N1 La1 O1 C5 . -16.2(2)
O1W La1 O3 C7 . 67.4(2)
O1 La1 O3 C7 . -52.4(2)
O6 La1 O3 C7 6_566 -143.4(2)
O2 La1 O3 C7 4_646 179.0(2)
O4 La1 O3 C7 . -12.6(2)
O5 La1 O3 C7 6_566 124.2(2)
O2W La1 O3 C7 . -98.5(2)
N1 La1 O3 C7 . 24.1(2)
O1W La1 O4 C6 . -66.9(2)
O1 La1 O4 C6 . 157.1(2)
O6 La1 O4 C6 6_566 130.02(19)
O2 La1 O4 C6 4_646 24.6(2)
O3 La1 O4 C6 . 9.60(19)
O5 La1 O4 C6 6_566 -126.34(19)
O2W La1 O4 C6 . 82.4(2)
N1 La1 O4 C6 . -139.6(2)
O1W La1 N1 C4 . -143.34(19)
O1 La1 N1 C4 . 16.16(17)
O6 La1 N1 C4 6_566 70.73(18)
O2 La1 N1 C4 4_646 140.54(18)
O4 La1 N1 C4 . -64.83(18)
O3 La1 N1 C4 . -99.37(19)
O5 La1 N1 C4 6_566 124.31(19)
O2W La1 N1 C4 . -8.7(2)
O1W La1 N1 C1 . 25.9(2)
O1 La1 N1 C1 . -174.6(2)
O6 La1 N1 C1 6_566 -120.0(2)
O2 La1 N1 C1 4_646 -50.2(3)
O4 La1 N1 C1 . 104.4(2)
O3 La1 N1 C1 . 69.9(2)
O5 La1 N1 C1 6_566 -66.4(2)
O2W La1 N1 C1 . 160.6(2)
C4 N1 C1 C2 . 3.3(4)
La1 N1 C1 C2 . -165.7(2)
C3 N2 C2 C1 . -2.2(5)
N1 C1 C2 N2 . -0.3(5)
C2 N2 C3 N3 . 179.7(3)
C2 N2 C3 C4 . 1.6(4)
C1 N1 C4 C3 . -3.8(4)
La1 N1 C4 C3 . 166.12(19)
C1 N1 C4 C5 . 173.5(2)
La1 N1 C4 C5 . -16.5(3)
N2 C3 C4 N1 . 1.4(4)
N3 C3 C4 N1 . -176.6(3)
N2 C3 C4 C5 . -175.7(3)
N3 C3 C4 C5 . 6.3(4)
La1 O2 C5 O1 4_656 -4.6(3)
La1 O2 C5 C4 4_656 174.72(19)
La1 O1 C5 O2 . -166.0(2)
La1 O1 C5 C4 . 14.7(3)
N1 C4 C5 O2 . -176.0(2)
C3 C4 C5 O2 . 1.2(4)
N1 C4 C5 O1 . 3.3(4)
C3 C4 C5 O1 . -179.4(3)
La1 O4 C6 O5 . 171.5(2)
La1 O4 C6 C7 . -6.8(3)
La1 O5 C6 O4 6_565 -177.5(2)
La1 O5 C6 C7 6_565 0.8(3)
La1 O3 C7 O6 . -164.8(2)
La1 O3 C7 C6 . 14.4(3)
La1 O6 C7 O3 6_565 -174.9(2)
La1 O6 C7 C6 6_565 5.8(3)
O4 C6 C7 O3 . -5.2(4)
O5 C6 C7 O3 . 176.4(2)
O4 C6 C7 O6 . 174.1(2)
O5 C6 C7 O6 . -4.3(4)
